data_1539301
loop_
_publ_author_name
'Tarakina, N.V.'
'Tyutyunnik, A.P.'
'Zubkov, V.G.'
'D'yachkova, T.V.'
'Swensson, G.'
'Sayagues, M.'
'Zainulin, Yu.G.'

_publ_section_title
;
 New phases in the Mn O - Nb (Ta)2 O5 system prepared by high-pressure
 high-temperature technique
;
_journal_name_full 'Zhurnal Strukturnoi Khimii (Issue-No. from 1981)'
_journal_page_first 286
_journal_page_last 289
_journal_volume 44
_journal_year 2003
_chemical_formula_sum 'Mn0.33 O2 Ta0.67'
_chemical_name_systematic '(Mn0.33 Ta0.67) O2'
_space_group_IT_number 60
_symmetry_space_group_name_Hall '-P 2n 2ab'
_symmetry_space_group_name_H-M 'P b c n'
_cell_angle_alpha 90
_cell_angle_beta 90
_cell_angle_gamma 90
_cell_formula_units_Z 4
_cell_length_a 4.7471
_cell_length_b 5.7438
_cell_length_c 5.148
_cell_volume 140.367
_citation_journal_id_ASTM ZSTKAI
_cod_data_source_file Tarakina_ZSTKAI_2003_455.cif
_cod_data_source_block Mn0.33O2Ta0.67
_cod_original_cell_volume 140.3674
_cod_database_code 1539301

loop_
_symmetry_equiv_pos_as_xyz
x,y,z
-x+1/2,-y+1/2,z+1/2
x+1/2,-y+1/2,-z
-x,y,-z+1/2
-x,-y,-z
x-1/2,y-1/2,-z-1/2
-x-1/2,y-1/2,z
x,-y,z-1/2

loop_
_atom_site_label
_atom_site_type_symbol
_atom_site_fract_x
_atom_site_fract_y
_atom_site_fract_z
_atom_site_occupancy
_atom_site_U_iso_or_equiv
Ta1 Ta+5 0 0.3326 0.25 0.67 0.0
O1 O-2 0.716 0.112 0.41 1 0.0
Mn1 Mn+2 0 0.3326 0.25 0.33 0.0
